data_1559940
loop_
_publ_author_name
'Moon, Dae Jun'
'Lim, Woo Taik'
'Peterson, Brian K.'
'Seff, Karl'

_publ_section_title
;
 Using Crystallography and NMR to Count the Number of Three-Aluminum
 Six-Rings in Fully Zn2+-Exchanged Zeolite Y. These Six-Rings Concentrate
 at Single Six-Ring Positions
;
_journal_issue 1
_journal_name_full 'The Journal of Physical Chemistry C'
_journal_page_first 583
_journal_page_last 592
_journal_paper_doi 10.1021/acs.jpcc.0c09682
_journal_volume 125
_journal_year 2021
_chemical_formula_sum 'O389.95 Si192 Zn35.28'
_chemical_formula_weight 13938.28
_space_group_crystal_system cubic
_space_group_IT_number 227
_space_group_name_Hall '-F 4vw 2vw 3'
_space_group_name_H-M_alt 'F d -3 m :2'
_audit_creation_method SHELXL-2018/3
_cell_angle_alpha 90
_cell_angle_beta 90
_cell_angle_gamma 90
_cell_formula_units_Z 1
_cell_length_a 24.7323(3)
_cell_length_b 24.7323(3)
_cell_length_c 24.7323(3)
_cell_measurement_temperature 100(1)
_cell_volume 15128.4(3)
_computing_structure_refinement 'SHELXL-2018/3 (Sheldrick, 2018)'
_diffrn_ambient_temperature 100(1)
_diffrn_measured_fraction_theta_full 0.999
_diffrn_measured_fraction_theta_max 0.941
_diffrn_radiation_wavelength 0.630
_diffrn_reflns_av_R_equivalents 0.0078
_diffrn_reflns_av_unetI/netI 0.0117
_diffrn_reflns_Laue_measured_fraction_full 0.999
_diffrn_reflns_Laue_measured_fraction_max 0.941
_diffrn_reflns_limit_h_max 43
_diffrn_reflns_limit_h_min 2
_diffrn_reflns_limit_k_max 29
_diffrn_reflns_limit_k_min 0
_diffrn_reflns_limit_l_max 28
_diffrn_reflns_limit_l_min 0
_diffrn_reflns_number 3365
_diffrn_reflns_point_group_measured_fraction_full 0.999
_diffrn_reflns_point_group_measured_fraction_max 0.941
_diffrn_reflns_theta_full 22.210
_diffrn_reflns_theta_max 33.521
_diffrn_reflns_theta_min 2.064
_exptl_absorpt_coefficient_mu 1.689
_exptl_crystal_density_diffrn 1.530
_exptl_crystal_F_000 6865
_refine_diff_density_max 2.225
_refine_diff_density_min -0.645
_refine_diff_density_rms 0.142
_refine_ls_extinction_coef 0.00036(7)
_refine_ls_extinction_expression Fc^*^=kFc[1+0.001xFc^2^\l^3^/sin(2\q)]^-1/4^
_refine_ls_extinction_method 'SHELXL-2018/3 (Sheldrick 2018)'
_refine_ls_goodness_of_fit_ref 1.197
_refine_ls_hydrogen_treatment undef
_refine_ls_matrix_type full
_refine_ls_number_parameters 74
_refine_ls_number_reflns 1937
_refine_ls_number_restraints 2
_refine_ls_restrained_S_all 1.197
_refine_ls_R_factor_all 0.0649
_refine_ls_R_factor_gt 0.0597
_refine_ls_shift/su_max 0.451
_refine_ls_shift/su_mean 0.104
_refine_ls_structure_factor_coef Fsqd
_refine_ls_weighting_details 'w=1/[\s^2^(Fo^2^)+(0.0834P)^2^+111.6168P] where P=(Fo^2^+2Fc^2^)/3'
_refine_ls_weighting_scheme calc
_refine_ls_wR_factor_gt 0.1809
_refine_ls_wR_factor_ref 0.1851
_reflns_Friedel_coverage 0.000
_reflns_number_gt 1757
_reflns_number_total 1937
_reflns_threshold_expression 'I > 2\s(I)'
_cod_data_source_file ZnY623-3.cif
_cod_data_source_block ZnY623-3
_cod_depositor_comments 'Adding full bibliography for 1559931--1559945.cif.'
_cod_original_cell_volume 15128.4(6)
_cod_original_sg_symbol_H-M 'F d -3 m'
_cod_database_code 1559940
_shelx_shelxl_version_number 2018/3
_shelx_space_group_comment
;
The symmetry employed for this shelxl refinement is uniquely defined
by the following loop, which should always be used as a source of
symmetry information in preference to the above space-group names.
They are only intended as comments.
;

loop_
_space_group_symop_operation_xyz
'x, y, z'
'-x+3/4, -y+1/4, z+1/2'
'-x+1/4, y+1/2, -z+3/4'
'x+1/2, -y+3/4, -z+1/4'
'z, x, y'
'z+1/2, -x+3/4, -y+1/4'
'-z+3/4, -x+1/4, y+1/2'
'-z+1/4, x+1/2, -y+3/4'
'y, z, x'
'-y+1/4, z+1/2, -x+3/4'
'y+1/2, -z+3/4, -x+1/4'
'-y+3/4, -z+1/4, x+1/2'
'y+3/4, x+1/4, -z+1/2'
'-y, -x, -z'
'y+1/4, -x+1/2, z+3/4'
'-y+1/2, x+3/4, z+1/4'
'x+3/4, z+1/4, -y+1/2'
'-x+1/2, z+3/4, y+1/4'
'-x, -z, -y'
'x+1/4, -z+1/2, y+3/4'
'z+3/4, y+1/4, -x+1/2'
'z+1/4, -y+1/2, x+3/4'
'-z+1/2, y+3/4, x+1/4'
'-z, -y, -x'
'x, y+1/2, z+1/2'
'-x+3/4, -y+3/4, z+1'
'-x+1/4, y+1, -z+5/4'
'x+1/2, -y+5/4, -z+3/4'
'z, x+1/2, y+1/2'
'z+1/2, -x+5/4, -y+3/4'
'-z+3/4, -x+3/4, y+1'
'-z+1/4, x+1, -y+5/4'
'y, z+1/2, x+1/2'
'-y+1/4, z+1, -x+5/4'
'y+1/2, -z+5/4, -x+3/4'
'-y+3/4, -z+3/4, x+1'
'y+3/4, x+3/4, -z+1'
'-y, -x+1/2, -z+1/2'
'y+1/4, -x+1, z+5/4'
'-y+1/2, x+5/4, z+3/4'
'x+3/4, z+3/4, -y+1'
'-x+1/2, z+5/4, y+3/4'
'-x, -z+1/2, -y+1/2'
'x+1/4, -z+1, y+5/4'
'z+3/4, y+3/4, -x+1'
'z+1/4, -y+1, x+5/4'
'-z+1/2, y+5/4, x+3/4'
'-z, -y+1/2, -x+1/2'
'x+1/2, y, z+1/2'
'-x+5/4, -y+1/4, z+1'
'-x+3/4, y+1/2, -z+5/4'
'x+1, -y+3/4, -z+3/4'
'z+1/2, x, y+1/2'
'z+1, -x+3/4, -y+3/4'
'-z+5/4, -x+1/4, y+1'
'-z+3/4, x+1/2, -y+5/4'
'y+1/2, z, x+1/2'
'-y+3/4, z+1/2, -x+5/4'
'y+1, -z+3/4, -x+3/4'
'-y+5/4, -z+1/4, x+1'
'y+5/4, x+1/4, -z+1'
'-y+1/2, -x, -z+1/2'
'y+3/4, -x+1/2, z+5/4'
'-y+1, x+3/4, z+3/4'
'x+5/4, z+1/4, -y+1'
'-x+1, z+3/4, y+3/4'
'-x+1/2, -z, -y+1/2'
'x+3/4, -z+1/2, y+5/4'
'z+5/4, y+1/4, -x+1'
'z+3/4, -y+1/2, x+5/4'
'-z+1, y+3/4, x+3/4'
'-z+1/2, -y, -x+1/2'
'x+1/2, y+1/2, z'
'-x+5/4, -y+3/4, z+1/2'
'-x+3/4, y+1, -z+3/4'
'x+1, -y+5/4, -z+1/4'
'z+1/2, x+1/2, y'
'z+1, -x+5/4, -y+1/4'
'-z+5/4, -x+3/4, y+1/2'
'-z+3/4, x+1, -y+3/4'
'y+1/2, z+1/2, x'
'-y+3/4, z+1, -x+3/4'
'y+1, -z+5/4, -x+1/4'
'-y+5/4, -z+3/4, x+1/2'
'y+5/4, x+3/4, -z+1/2'
'-y+1/2, -x+1/2, -z'
'y+3/4, -x+1, z+3/4'
'-y+1, x+5/4, z+1/4'
'x+5/4, z+3/4, -y+1/2'
'-x+1, z+5/4, y+1/4'
'-x+1/2, -z+1/2, -y'
'x+3/4, -z+1, y+3/4'
'z+5/4, y+3/4, -x+1/2'
'z+3/4, -y+1, x+3/4'
'-z+1, y+5/4, x+1/4'
'-z+1/2, -y+1/2, -x'
'-x, -y, -z'
'x-3/4, y-1/4, -z-1/2'
'x-1/4, -y-1/2, z-3/4'
'-x-1/2, y-3/4, z-1/4'
'-z, -x, -y'
'-z-1/2, x-3/4, y-1/4'
'z-3/4, x-1/4, -y-1/2'
'z-1/4, -x-1/2, y-3/4'
'-y, -z, -x'
'y-1/4, -z-1/2, x-3/4'
'-y-1/2, z-3/4, x-1/4'
'y-3/4, z-1/4, -x-1/2'
'-y-3/4, -x-1/4, z-1/2'
'y, x, z'
'-y-1/4, x-1/2, -z-3/4'
'y-1/2, -x-3/4, -z-1/4'
'-x-3/4, -z-1/4, y-1/2'
'x-1/2, -z-3/4, -y-1/4'
'x, z, y'
'-x-1/4, z-1/2, -y-3/4'
'-z-3/4, -y-1/4, x-1/2'
'-z-1/4, y-1/2, -x-3/4'
'z-1/2, -y-3/4, -x-1/4'
'z, y, x'
'-x, -y+1/2, -z+1/2'
'x-3/4, y+1/4, -z'
'x-1/4, -y, z-1/4'
'-x-1/2, y-1/4, z+1/4'
'-z, -x+1/2, -y+1/2'
'-z-1/2, x-1/4, y+1/4'
'z-3/4, x+1/4, -y'
'z-1/4, -x, y-1/4'
'-y, -z+1/2, -x+1/2'
'y-1/4, -z, x-1/4'
'-y-1/2, z-1/4, x+1/4'
'y-3/4, z+1/4, -x'
'-y-3/4, -x+1/4, z'
'y, x+1/2, z+1/2'
'-y-1/4, x, -z-1/4'
'y-1/2, -x-1/4, -z+1/4'
'-x-3/4, -z+1/4, y'
'x-1/2, -z-1/4, -y+1/4'
'x, z+1/2, y+1/2'
'-x-1/4, z, -y-1/4'
'-z-3/4, -y+1/4, x'
'-z-1/4, y, -x-1/4'
'z-1/2, -y-1/4, -x+1/4'
'z, y+1/2, x+1/2'
'-x+1/2, -y, -z+1/2'
'x-1/4, y-1/4, -z'
'x+1/4, -y-1/2, z-1/4'
'-x, y-3/4, z+1/4'
'-z+1/2, -x, -y+1/2'
'-z, x-3/4, y+1/4'
'z-1/4, x-1/4, -y'
'z+1/4, -x-1/2, y-1/4'
'-y+1/2, -z, -x+1/2'
'y+1/4, -z-1/2, x-1/4'
'-y, z-3/4, x+1/4'
'y-1/4, z-1/4, -x'
'-y-1/4, -x-1/4, z'
'y+1/2, x, z+1/2'
'-y+1/4, x-1/2, -z-1/4'
'y, -x-3/4, -z+1/4'
'-x-1/4, -z-1/4, y'
'x, -z-3/4, -y+1/4'
'x+1/2, z, y+1/2'
'-x+1/4, z-1/2, -y-1/4'
'-z-1/4, -y-1/4, x'
'-z+1/4, y-1/2, -x-1/4'
'z, -y-3/4, -x+1/4'
'z+1/2, y, x+1/2'
'-x+1/2, -y+1/2, -z'
'x-1/4, y+1/4, -z-1/2'
'x+1/4, -y, z-3/4'
'-x, y-1/4, z-1/4'
'-z+1/2, -x+1/2, -y'
'-z, x-1/4, y-1/4'
'z-1/4, x+1/4, -y-1/2'
'z+1/4, -x, y-3/4'
'-y+1/2, -z+1/2, -x'
'y+1/4, -z, x-3/4'
'-y, z-1/4, x-1/4'
'y-1/4, z+1/4, -x-1/2'
'-y-1/4, -x+1/4, z-1/2'
'y+1/2, x+1/2, z'
'-y+1/4, x, -z-3/4'
'y, -x-1/4, -z-1/4'
'-x-1/4, -z+1/4, y-1/2'
'x, -z-1/4, -y-1/4'
'x+1/2, z+1/2, y'
'-x+1/4, z, -y-3/4'
'-z-1/4, -y+1/4, x-1/2'
'-z+1/4, y, -x-3/4'
'z, -y-1/4, -x-1/4'
'z+1/2, y+1/2, x'

loop_
_atom_site_label
_atom_site_type_symbol
_atom_site_fract_x
_atom_site_fract_y
_atom_site_fract_z
_atom_site_U_iso_or_equiv
_atom_site_adp_type
_atom_site_occupancy
_atom_site_site_symmetry_order
_atom_site_calc_flag
_atom_site_refinement_flags_posn
_atom_site_refinement_flags_adp
_atom_site_refinement_flags_occupancy
_atom_site_disorder_assembly
_atom_site_disorder_group
Si Si -0.05230(2) 0.12386(2) 0.03646(2) 0.01178(16) Uani 1 1 d . . . . .
O1 O -0.10301(8) 0.000000 0.10301(8) 0.0371(6) Uani 1 2 d S T P . .
O2A O 0.00333(19) 0.00333(19) 0.1504(4) 0.0154(10) Uani 0.5507 2 d S T P . .
O2B O -0.0057(2) -0.0057(2) 0.1436(4) 0.0168(13) Uani 0.4493 2 d S T P . .
O3A O -0.0315(10) 0.0600(5) 0.0600(5) 0.013(3) Uani 0.142(3) 2 d S T P . .
O3B O -0.0250(2) 0.07121(11) 0.07121(11) 0.0244(7) Uani 0.858(3) 2 d S T P . .
O4 O 0.07926(6) 0.07926(6) 0.31986(9) 0.0224(4) Uani 1 2 d S T P . .
Zn1 Zn 0.000000 0.000000 0.000000 0.0335(17) Uani 0.142(3) 12 d S T P . .
Zn1P Zn 0.04077(7) 0.04077(7) 0.04077(7) 0.0236(5) Uani 0.336(2) 6 d S T P . .
Zn1' Zn 0.05802(9) 0.05802(9) 0.05802(9) 0.0202(7) Uani 0.186(3) 6 d S T P . .
Zn2' Zn 0.20136(9) 0.20136(9) 0.20136(9) 0.0172(8) Uani 0.186(3) 6 d S T P . .
Zn2P Zn 0.21834(5) 0.21834(5) 0.21834(5) 0.0105(5) Uani 0.275(3) 6 d S T . . .
Zn2 Zn 0.2430(3) 0.2430(3) 0.2430(3) 0.021(3) Uani 0.048(3) 6 d S T . . .
O5 O 0.1312(16) 0.1646(12) 0.1646(12) 0.031(8) Uiso 0.0620(10) 2 d S . P . .

loop_
_atom_site_aniso_label
_atom_site_aniso_U_11
_atom_site_aniso_U_22
_atom_site_aniso_U_33
_atom_site_aniso_U_23
_atom_site_aniso_U_13
_atom_site_aniso_U_12
Si 0.0141(2) 0.0107(2) 0.0106(2) -0.00132(12) 0.00055(13) -0.00089(12)
O1 0.0341(8) 0.0431(14) 0.0341(8) -0.0187(8) 0.0013(10) -0.0187(8)
O2A 0.0150(15) 0.0150(15) 0.016(2) -0.0036(12) -0.0036(12) 0.0016(16)
O2B 0.017(2) 0.017(2) 0.017(3) 0.0015(17) 0.0015(17) 0.005(2)
O3A 0.019(6) 0.011(4) 0.011(4) -0.001(4) 0.004(4) 0.004(4)
O3B 0.0348(18) 0.0192(9) 0.0192(9) 0.0054(11) 0.0057(11) 0.0057(11)
O4 0.0217(5) 0.0217(5) 0.0238(9) -0.0035(5) -0.0035(5) 0.0096(7)
Zn1 0.0335(17) 0.0335(17) 0.0335(17) 0.0030(16) 0.0030(16) 0.0030(16)
Zn1P 0.0236(5) 0.0236(5) 0.0236(5) 0.0123(6) 0.0123(6) 0.0123(6)
Zn1' 0.0202(7) 0.0202(7) 0.0202(7) -0.0028(6) -0.0028(6) -0.0028(6)
Zn2' 0.0172(8) 0.0172(8) 0.0172(8) 0.0029(7) 0.0029(7) 0.0029(7)
Zn2P 0.0105(5) 0.0105(5) 0.0105(5) 0.0022(4) 0.0022(4) 0.0022(4)
Zn2 0.021(3) 0.021(3) 0.021(3) 0.007(3) 0.007(3) 0.007(3)

loop_
_atom_type_symbol
_atom_type_description
_atom_type_scat_dispersion_real
_atom_type_scat_dispersion_imag
_atom_type_scat_source
O O 0.0100 0.0060 'International Tables Vol C Tables 4.2.6.8 and 6.1.1.4'
Si Si 0.0800 0.0690 'International Tables Vol C Tables 4.2.6.8 and 6.1.1.4'
Zn Zn 0.2940 1.3980 'International Tables Vol C Tables 4.2.6.8 and 6.1.1.4'

loop_
_geom_angle_atom_site_label_1
_geom_angle_atom_site_label_2
_geom_angle_atom_site_label_3
_geom_angle
_geom_angle_site_symmetry_1
_geom_angle_site_symmetry_3
_geom_angle_publ_flag
O1 Si O4 112.32(11) 101 55_454 ?
O1 Si O2B 106.6(3) 101 9 ?
O4 Si O2B 113.0(3) 55_454 9 ?
O1 Si O3B 110.07(16) 101 . ?
O4 Si O3B 108.83(15) 55_454 . ?
O2B Si O3B 105.7(4) 9 . ?
O1 Si O2A 118.03(19) 101 9 ?
O4 Si O2A 104.5(2) 55_454 9 ?
O2B Si O2A 11.7(3) 9 9 ?
O3B Si O2A 102.4(4) . 9 ?
O1 Si O3A 97.1(7) 101 . ?
O4 Si O3A 120.1(5) 55_454 . ?
O2B Si O3A 105.8(8) 9 . ?
O3B Si O3A 14.0(5) . . ?
O2A Si O3A 105.4(8) 9 . ?
O1 Si Zn1P 112.49(11) 101 . ?
O4 Si Zn1P 130.55(9) 55_454 . ?
O2B Si Zn1P 72.1(4) 9 . ?
O3B Si Zn1P 34.57(14) . . ?
O2A Si Zn1P 71.1(3) 9 . ?
O3A Si Zn1P 34.3(7) . . ?
O1 Si Zn2P 136.61(6) 101 27_544 ?
O4 Si Zn2P 70.73(7) 55_454 27_544 ?
O2B Si Zn2P 44.1(3) 9 27_544 ?
O3B Si Zn2P 109.13(16) . 27_544 ?
O2A Si Zn2P 34.0(2) 9 27_544 ?
O3A Si Zn2P 119.3(7) . 27_544 ?
Zn1P Si Zn2P 90.20(6) . 27_544 ?
O1 Si Zn2' 148.52(7) 101 27_544 ?
O4 Si Zn2' 73.57(8) 55_454 27_544 ?
O2B Si Zn2' 47.2(2) 9 27_544 ?
O3B Si Zn2' 95.89(17) . 27_544 ?
O2A Si Zn2' 35.68(16) 9 27_544 ?
O3A Si Zn2' 106.4(7) . 27_544 ?
Zn1P Si Zn2' 79.14(8) . 27_544 ?
Zn2P Si Zn2' 13.27(6) 27_544 27_544 ?
O1 Si Zn1' 125.71(11) 101 . ?
O4 Si Zn1' 118.56(10) 55_454 . ?
O2B Si Zn1' 69.9(4) 9 . ?
O3B Si Zn1' 36.18(15) . . ?
O2A Si Zn1' 66.2(3) 9 . ?
O3A Si Zn1' 40.9(7) . . ?
Zn1P Si Zn1' 13.22(6) . . ?
Zn2P Si Zn1' 79.73(6) 27_544 . ?
Zn2' Si Zn1' 67.79(9) 27_544 . ?
O1 Si Zn2 119.5(2) 101 27_544 ?
O4 Si Zn2 68.55(8) 55_454 27_544 ?
O2B Si Zn2 44.9(3) 9 27_544 ?
O3B Si Zn2 127.3(3) . 27_544 ?
O2A Si Zn2 38.8(3) 9 27_544 ?
O3A Si Zn2 136.8(8) . 27_544 ?
Zn1P Si Zn2 105.38(18) . 27_544 ?
Zn2P Si Zn2 18.2(2) 27_544 27_544 ?
Zn2' Si Zn2 31.5(2) 27_544 27_544 ?
Zn1' Si Zn2 96.3(2) . 27_544 ?
O1 Si Zn1 82.10(9) 101 . ?
O4 Si Zn1 154.56(8) 55_454 . ?
O2B Si Zn1 80.4(4) 9 . ?
O3B Si Zn1 45.74(13) . . ?
O2A Si Zn1 85.1(3) 9 . ?
O3A Si Zn1 34.8(5) . . ?
Zn1P Si Zn1 30.39(5) . . ?
Zn2P Si Zn1 113.89(3) 27_544 . ?
Zn2' Si Zn1 105.51(5) 27_544 . ?
Zn1' Si Zn1 43.61(6) . . ?
Zn2 Si Zn1 123.88(10) 27_544 . ?
Si O1 Si 142.59(19) 105 115 ?
Si O2A Si 127.6(4) 115 5 ?
Si O2A Zn2P 116.2(2) 115 50_454 ?
Si O2A Zn2P 116.2(2) 5 50_454 ?
Si O2A Zn2' 114.42(16) 115 50_454 ?
Si O2A Zn2' 114.45(16) 5 50_454 ?
Zn2P O2A Zn2' 20.97(11) 50_454 50_454 ?
Si O2A Zn2 113.0(3) 115 50_454 ?
Si O2A Zn2 113.0(3) 5 50_454 ?
Zn2P O2A Zn2 27.4(3) 50_454 50_454 ?
Zn2' O2A Zn2 48.3(3) 50_454 50_454 ?
Si O2A Zn1' 81.7(3) 115 . ?
Si O2A Zn1' 81.7(3) 5 . ?
Zn2P O2A Zn1' 109.5(3) 50_454 . ?
Zn2' O2A Zn1' 88.6(3) 50_454 . ?
Zn2 O2A Zn1' 136.9(4) 50_454 . ?
Si O2A Zn1P 76.0(3) 115 . ?
Si O2A Zn1P 76.0(3) 5 . ?
Zn2P O2A Zn1P 123.7(3) 50_454 . ?
Zn2' O2A Zn1P 102.7(3) 50_454 . ?
Zn2 O2A Zn1P 151.0(4) 50_454 . ?
Zn1' O2A Zn1P 14.15(8) . . ?
Si O2B Si 144.7(6) 115 5 ?
Si O2B Zn2P 105.9(3) 115 50_454 ?
Si O2B Zn2P 105.8(3) 5 50_454 ?
Si O2B Zn2' 102.7(2) 115 50_454 ?
Si O2B Zn2' 102.6(2) 5 50_454 ?
Zn2P O2B Zn2' 17.83(10) 50_454 50_454 ?
Si O2B Zn2 107.7(3) 115 50_454 ?
Si O2B Zn2 107.6(3) 5 50_454 ?
Zn2P O2B Zn2 25.1(3) 50_454 50_454 ?
Zn2' O2B Zn2 42.9(3) 50_454 50_454 ?
Si O2B Zn1P 77.0(4) 115 . ?
Si O2B Zn1P 76.9(4) 5 . ?
Zn2P O2B Zn1P 112.2(3) 50_454 . ?
Zn2' O2B Zn1P 94.4(3) 50_454 . ?
Zn2 O2B Zn1P 137.3(4) 50_454 . ?
Si O2B Zn1' 80.2(4) 115 . ?
Si O2B Zn1' 80.2(4) 5 . ?
Zn2P O2B Zn1' 98.3(3) 50_454 . ?
Zn2' O2B Zn1' 80.5(3) 50_454 . ?
Zn2 O2B Zn1' 123.4(4) 50_454 . ?
Zn1P O2B Zn1' 13.90(8) . . ?
Si O3A Si 120.6(11) 115 . ?
Si O3A Zn1P 114.4(8) 115 . ?
Si O3A Zn1P 114.5(8) . . ?
Si O3A Zn1' 107.7(8) 115 . ?
Si O3A Zn1' 107.7(8) . . ?
Zn1P O3A Zn1' 18.8(2) . . ?
Si O3A Zn1 118.5(5) 115 . ?
Si O3A Zn1 118.5(5) . . ?
Zn1P O3A Zn1 49.0(5) . . ?
Zn1' O3A Zn1 67.8(6) . . ?
Si O3B Si 128.1(3) 115 . ?
Si O3B Zn1P 115.66(14) 115 . ?
Si O3B Zn1P 115.69(14) . . ?
Si O3B Zn1' 115.32(15) 115 . ?
Si O3B Zn1' 115.35(15) . . ?
Zn1P O3B Zn1' 20.53(10) . . ?
Si O3B Zn1 105.92(13) 115 . ?
Si O3B Zn1 105.95(13) . . ?
Zn1P O3B Zn1 42.86(12) . . ?
Zn1' O3B Zn1 63.39(15) . . ?
Si O4 Si 148.65(15) 167_565 34_544 ?
Si O4 Zn2P 78.58(7) 167_565 50_454 ?
Si O4 Zn2P 78.59(7) 34_544 50_454 ?
Si O4 Zn2' 76.38(7) 167_565 50_454 ?
Si O4 Zn2' 76.39(7) 34_544 50_454 ?
Zn2P O4 Zn2' 13.47(6) 50_454 50_454 ?
Si O4 Zn2 82.82(9) 167_565 50_454 ?
Si O4 Zn2 82.81(9) 34_544 50_454 ?
Zn2P O4 Zn2 19.5(2) 50_454 50_454 ?
Zn2' O4 Zn2 33.0(2) 50_454 50_454 ?
Zn1P Zn1 Zn1P 180.0(3) 97 . ?
Zn1P Zn1 O3A 124.3(6) 97 . ?
Zn1P Zn1 O3A 55.7(6) . . ?
Zn1P Zn1 O3A 55.7(6) 97 105 ?
Zn1P Zn1 O3A 124.3(6) . 105 ?
O3A Zn1 O3A 88.7(8) . 105 ?
Zn1P Zn1 O3A 124.3(6) 97 9 ?
Zn1P Zn1 O3A 55.7(6) . 9 ?
O3A Zn1 O3A 91.3(8) . 9 ?
O3A Zn1 O3A 180.0(15) 105 9 ?
Zn1P Zn1 O3A 55.7(6) 97 101 ?
Zn1P Zn1 O3A 124.3(6) . 101 ?
O3A Zn1 O3A 88.7(8) . 101 ?
O3A Zn1 O3A 91.3(8) 105 101 ?
O3A Zn1 O3A 88.7(8) 9 101 ?
Zn1P Zn1 O3A 124.3(6) 97 5 ?
Zn1P Zn1 O3A 55.7(6) . 5 ?
O3A Zn1 O3A 91.3(8) . 5 ?
O3A Zn1 O3A 88.7(8) 105 5 ?
O3A Zn1 O3A 91.3(8) 9 5 ?
O3A Zn1 O3A 180.0(15) 101 5 ?
Zn1P Zn1 O3A 55.7(6) 97 97 ?
Zn1P Zn1 O3A 124.3(6) . 97 ?
O3A Zn1 O3A 180.0(15) . 97 ?
O3A Zn1 O3A 91.3(8) 105 97 ?
O3A Zn1 O3A 88.7(8) 9 97 ?
O3A Zn1 O3A 91.3(8) 101 97 ?
O3A Zn1 O3A 88.7(8) 5 97 ?
Zn1P Zn1 Zn1' 179.99(4) 97 . ?
Zn1P Zn1 Zn1' 0.01(4) . . ?
O3A Zn1 Zn1' 55.7(6) . . ?
O3A Zn1 Zn1' 124.3(6) 105 . ?
O3A Zn1 Zn1' 55.7(6) 9 . ?
O3A Zn1 Zn1' 124.3(6) 101 . ?
O3A Zn1 Zn1' 55.7(6) 5 . ?
O3A Zn1 Zn1' 124.3(6) 97 . ?
Zn1P Zn1 Zn1' 0.01(4) 97 97 ?
Zn1P Zn1 Zn1' 179.99(4) . 97 ?
O3A Zn1 Zn1' 124.3(6) . 97 ?
O3A Zn1 Zn1' 55.7(6) 105 97 ?
O3A Zn1 Zn1' 124.3(6) 9 97 ?
O3A Zn1 Zn1' 55.7(6) 101 97 ?
O3A Zn1 Zn1' 124.3(6) 5 97 ?
O3A Zn1 Zn1' 55.7(6) 97 97 ?
Zn1' Zn1 Zn1' 180.0(2) . 97 ?
Zn1P Zn1 O3B 130.79(11) 97 . ?
Zn1P Zn1 O3B 49.21(11) . . ?
O3A Zn1 O3B 6.5(6) . . ?
O3A Zn1 O3B 93.2(4) 105 . ?
O3A Zn1 O3B 86.8(4) 9 . ?
O3A Zn1 O3B 93.2(4) 101 . ?
O3A Zn1 O3B 86.8(4) 5 . ?
O3A Zn1 O3B 173.5(6) 97 . ?
Zn1' Zn1 O3B 49.21(11) . . ?
Zn1' Zn1 O3B 130.79(11) 97 . ?
Zn1P Zn1 O3B 49.21(11) 97 105 ?
Zn1P Zn1 O3B 130.79(11) . 105 ?
O3A Zn1 O3B 93.2(4) . 105 ?
O3A Zn1 O3B 6.5(6) 105 105 ?
O3A Zn1 O3B 173.5(6) 9 105 ?
O3A Zn1 O3B 86.8(4) 101 105 ?
O3A Zn1 O3B 93.2(4) 5 105 ?
O3A Zn1 O3B 86.8(4) 97 105 ?
Zn1' Zn1 O3B 130.80(11) . 105 ?
Zn1' Zn1 O3B 49.20(11) 97 105 ?
O3B Zn1 O3B 98.06(16) . 105 ?
Zn1' Zn1P Zn1 179.97(14) . . ?
Zn1' Zn1P O3A 104.7(5) . . ?
Zn1 Zn1P O3A 75.3(5) . . ?
Zn1' Zn1P O3A 104.7(5) . 9 ?
Zn1 Zn1P O3A 75.3(5) . 9 ?
O3A Zn1P O3A 113.8(4) . 9 ?
Zn1' Zn1P O3A 104.7(5) . 5 ?
Zn1 Zn1P O3A 75.3(5) . 5 ?
O3A Zn1P O3A 113.8(4) . 5 ?
O3A Zn1P O3A 113.8(4) 9 5 ?
Zn1' Zn1P O3B 92.05(15) . 9 ?
Zn1 Zn1P O3B 87.93(15) . 9 ?
O3A Zn1P O3B 118.30(12) . 9 ?
O3A Zn1P O3B 12.6(5) 9 9 ?
O3A Zn1P O3B 118.32(12) 5 9 ?
Zn1' Zn1P O3B 92.05(15) . 5 ?
Zn1 Zn1P O3B 87.93(15) . 5 ?
O3A Zn1P O3B 118.33(12) . 5 ?
O3A Zn1P O3B 118.29(12) 9 5 ?
O3A Zn1P O3B 12.6(5) 5 5 ?
O3B Zn1P O3B 119.866(19) 9 5 ?
Zn1' Zn1P O3B 92.09(15) . . ?
Zn1 Zn1P O3B 87.94(15) . . ?
O3A Zn1P O3B 12.6(5) . . ?
O3A Zn1P O3B 118.33(12) 9 . ?
O3A Zn1P O3B 118.30(12) 5 . ?
O3B Zn1P O3B 119.874(19) 9 . ?
O3B Zn1P O3B 119.874(19) 5 . ?
Zn1' Zn1P O5 19.8(9) . 32_544 ?
Zn1 Zn1P O5 160.2(9) . 32_544 ?
O3A Zn1P O5 94.3(7) . 32_544 ?
O3A Zn1P O5 94.3(7) 9 32_544 ?
O3A Zn1P O5 124.5(10) 5 32_544 ?
O3B Zn1P O5 82.2(5) 9 32_544 ?
O3B Zn1P O5 111.9(9) 5 32_544 ?
O3B Zn1P O5 82.2(5) . 32_544 ?
Zn1' Zn1P O5 19.8(9) . 76_445 ?
Zn1 Zn1P O5 160.2(9) . 76_445 ?
O3A Zn1P O5 124.5(10) . 76_445 ?
O3A Zn1P O5 94.3(7) 9 76_445 ?
O3A Zn1P O5 94.3(7) 5 76_445 ?
O3B Zn1P O5 82.2(5) 9 76_445 ?
O3B Zn1P O5 82.2(5) 5 76_445 ?
O3B Zn1P O5 111.9(9) . 76_445 ?
O5 Zn1P O5 34.1(15) 32_544 76_445 ?
Zn1' Zn1P O5 19.8(9) . 60_454 ?
Zn1 Zn1P O5 160.2(9) . 60_454 ?
O3A Zn1P O5 94.3(7) . 60_454 ?
O3A Zn1P O5 124.5(10) 9 60_454 ?
O3A Zn1P O5 94.3(7) 5 60_454 ?
O3B Zn1P O5 111.9(9) 9 60_454 ?
O3B Zn1P O5 82.2(5) 5 60_454 ?
O3B Zn1P O5 82.2(5) . 60_454 ?
O5 Zn1P O5 34.1(15) 32_544 60_454 ?
O5 Zn1P O5 34.1(15) 76_445 60_454 ?
Zn1' Zn1P O2A 80.54(11) . . ?
Zn1 Zn1P O2A 99.47(11) . . ?
O3A Zn1P O2A 64.22(17) . . ?
O3A Zn1P O2A 174.8(5) 9 . ?
O3A Zn1P O2A 64.16(17) 5 . ?
O3B Zn1P O2A 172.6(2) 9 . ?
O3B Zn1P O2A 60.85(3) 5 . ?
O3B Zn1P O2A 60.88(3) . . ?
O5 Zn1P O2A 90.7(5) 32_544 . ?
O5 Zn1P O2A 90.7(5) 76_445 . ?
O5 Zn1P O2A 60.7(9) 60_454 . ?
Zn1P Zn1' O5 153.2(12) . 60_454 ?
Zn1P Zn1' O5 153.2(12) . 32_544 ?
O5 Zn1' O5 46(2) 60_454 32_544 ?
Zn1P Zn1' O5 153.2(12) . 76_445 ?
O5 Zn1' O5 46(2) 60_454 76_445 ?
O5 Zn1' O5 46(2) 32_544 76_445 ?
Zn1P Zn1' O3B 67.41(14) . 9 ?
O5 Zn1' O3B 139.4(12) 60_454 9 ?
O5 Zn1' O3B 97.7(7) 32_544 9 ?
O5 Zn1' O3B 97.8(7) 76_445 9 ?
Zn1P Zn1' O3B 67.41(14) . 5 ?
O5 Zn1' O3B 97.8(7) 60_454 5 ?
O5 Zn1' O3B 139.4(12) 32_544 5 ?
O5 Zn1' O3B 97.7(7) 76_445 5 ?
O3B Zn1' O3B 106.18(16) 9 5 ?
Zn1P Zn1' O3B 67.37(14) . . ?
O5 Zn1' O3B 97.7(7) 60_454 . ?
O5 Zn1' O3B 97.8(7) 32_544 . ?
O5 Zn1' O3B 139.4(12) 76_445 . ?
O3B Zn1' O3B 106.16(16) 9 . ?
O3B Zn1' O3B 106.16(16) 5 . ?
Zn1P Zn1' O3A 56.5(4) . . ?
O5 Zn1' O3A 107.7(9) 60_454 . ?
O5 Zn1' O3A 107.7(9) 32_544 . ?
O5 Zn1' O3A 150.3(13) 76_445 . ?
O3B Zn1' O3A 100.0(3) 9 . ?
O3B Zn1' O3A 100.0(3) 5 . ?
O3B Zn1' O3A 10.9(4) . . ?
Zn1P Zn1' O3A 56.5(4) . 9 ?
O5 Zn1' O3A 150.3(13) 60_454 9 ?
O5 Zn1' O3A 107.7(9) 32_544 9 ?
O5 Zn1' O3A 107.7(9) 76_445 9 ?
O3B Zn1' O3A 10.9(4) 9 9 ?
O3B Zn1' O3A 100.0(3) 5 9 ?
O3B Zn1' O3A 100.0(3) . 9 ?
O3A Zn1' O3A 92.5(6) . 9 ?
Zn1P Zn1' O3A 56.5(4) . 5 ?
O5 Zn1' O3A 107.7(9) 60_454 5 ?
O5 Zn1' O3A 150.3(13) 32_544 5 ?
O5 Zn1' O3A 107.7(9) 76_445 5 ?
O3B Zn1' O3A 100.0(3) 9 5 ?
O3B Zn1' O3A 10.9(4) 5 5 ?
O3B Zn1' O3A 99.9(3) . 5 ?
O3A Zn1' O3A 92.5(6) . 5 ?
O3A Zn1' O3A 92.5(6) 9 5 ?
Zn1P Zn1' Zn1 0.02(10) . . ?
O5 Zn1' Zn1 153.2(12) 60_454 . ?
O5 Zn1' Zn1 153.2(12) 32_544 . ?
O5 Zn1' Zn1 153.2(12) 76_445 . ?
O3B Zn1' Zn1 67.40(14) 9 . ?
O3B Zn1' Zn1 67.40(14) 5 . ?
O3B Zn1' Zn1 67.40(14) . . ?
O3A Zn1' Zn1 56.5(4) . . ?
O3A Zn1' Zn1 56.5(4) 9 . ?
O3A Zn1' Zn1 56.5(4) 5 . ?
Zn1P Zn1' O2A 85.31(12) . . ?
O5 Zn1' O2A 67.9(12) 60_454 . ?
O5 Zn1' O2A 107.3(5) 32_544 . ?
O5 Zn1' O2A 107.3(5) 76_445 . ?
O3B Zn1' O2A 152.7(2) 9 . ?
O3B Zn1' O2A 60.55(5) 5 . ?
O3B Zn1' O2A 60.58(5) . . ?
O3A Zn1' O2A 62.59(12) . . ?
O3A Zn1' O2A 141.8(5) 9 . ?
O3A Zn1' O2A 62.54(12) 5 . ?
Zn1 Zn1' O2A 85.32(12) . . ?
Zn2P Zn2' Zn2 0.0(2) . . ?
Zn2P Zn2' O2A 73.8(3) . 34_544 ?
Zn2 Zn2' O2A 73.8(3) . 34_544 ?
Zn2P Zn2' O2A 73.8(3) . 78_445 ?
Zn2 Zn2' O2A 73.7(3) . 78_445 ?
O2A Zn2' O2A 112.5(3) 34_544 78_445 ?
Zn2P Zn2' O2A 73.8(3) . 50_454 ?
Zn2 Zn2' O2A 73.8(3) . 50_454 ?
O2A Zn2' O2A 112.5(3) 34_544 50_454 ?
O2A Zn2' O2A 112.5(3) 78_445 50_454 ?
Zn2P Zn2' O5 161.8(11) . . ?
Zn2 Zn2' O5 161.8(11) . . ?
O2A Zn2' O5 114.6(5) 34_544 . ?
O2A Zn2' O5 88.1(11) 78_445 . ?
O2A Zn2' O5 114.5(5) 50_454 . ?
Zn2P Zn2' O5 161.9(11) . 9 ?
Zn2 Zn2' O5 161.9(11) . 9 ?
O2A Zn2' O5 114.5(5) 34_544 9 ?
O2A Zn2' O5 114.5(5) 78_445 9 ?
O2A Zn2' O5 88.1(11) 50_454 9 ?
O5 Zn2' O5 31.3(19) . 9 ?
Zn2P Zn2' O5 161.9(11) . 5 ?
Zn2 Zn2' O5 161.9(11) . 5 ?
O2A Zn2' O5 88.1(11) 34_544 5 ?
O2A Zn2' O5 114.5(5) 78_445 5 ?
O2A Zn2' O5 114.6(5) 50_454 5 ?
O5 Zn2' O5 31.3(19) . 5 ?
O5 Zn2' O5 31.3(19) 9 5 ?
Zn2P Zn2' O2B 72.2(3) . 34_544 ?
Zn2 Zn2' O2B 72.2(3) . 34_544 ?
O2A Zn2' O2B 1.5(6) 34_544 34_544 ?
O2A Zn2' O2B 111.80(11) 78_445 34_544 ?
O2A Zn2' O2B 111.86(11) 50_454 34_544 ?
O5 Zn2' O2B 116.0(5) . 34_544 ?
O5 Zn2' O2B 116.0(5) 9 34_544 ?
O5 Zn2' O2B 89.6(11) 5 34_544 ?
Zn2P Zn2' O2B 72.2(3) . 78_445 ?
Zn2 Zn2' O2B 72.2(3) . 78_445 ?
O2A Zn2' O2B 111.85(11) 34_544 78_445 ?
O2A Zn2' O2B 1.5(6) 78_445 78_445 ?
O2A Zn2' O2B 111.80(11) 50_454 78_445 ?
O5 Zn2' O2B 89.6(11) . 78_445 ?
O5 Zn2' O2B 116.0(5) 9 78_445 ?
O5 Zn2' O2B 116.0(5) 5 78_445 ?
O2B Zn2' O2B 111.1(3) 34_544 78_445 ?
Zn2P Zn2' O2B 72.2(3) . 50_454 ?
Zn2 Zn2' O2B 72.2(3) . 50_454 ?
O2A Zn2' O2B 111.81(11) 34_544 50_454 ?
O2A Zn2' O2B 111.85(11) 78_445 50_454 ?
O2A Zn2' O2B 1.5(6) 50_454 50_454 ?
O5 Zn2' O2B 116.0(5) . 50_454 ?
O5 Zn2' O2B 89.6(11) 9 50_454 ?
O5 Zn2' O2B 116.0(5) 5 50_454 ?
O2B Zn2' O2B 111.1(3) 34_544 50_454 ?
O2B Zn2' O2B 111.1(3) 78_445 50_454 ?
Zn2P Zn2' O4 74.80(8) . 34_544 ?
Zn2 Zn2' O4 74.80(8) . 34_544 ?
O2A Zn2' O4 148.6(3) 34_544 34_544 ?
O2A Zn2' O4 57.56(5) 78_445 34_544 ?
O2A Zn2' O4 57.54(5) 50_454 34_544 ?
O5 Zn2' O4 95.6(6) . 34_544 ?
O5 Zn2' O4 95.7(6) 9 34_544 ?
O5 Zn2' O4 123.3(11) 5 34_544 ?
O2B Zn2' O4 147.0(3) 34_544 34_544 ?
O2B Zn2' O4 57.33(4) 78_445 34_544 ?
O2B Zn2' O4 57.37(4) 50_454 34_544 ?
Zn2' Zn2P Zn2 180.0(3) . . ?
Zn2' Zn2P O2A 85.3(3) . 34_544 ?
Zn2 Zn2P O2A 94.7(3) . 34_544 ?
Zn2' Zn2P O2A 85.3(3) . 78_445 ?
Zn2 Zn2P O2A 94.7(3) . 78_445 ?
O2A Zn2P O2A 119.33(8) 34_544 78_445 ?
Zn2' Zn2P O2A 85.3(3) . 50_454 ?
Zn2 Zn2P O2A 94.7(3) . 50_454 ?
O2A Zn2P O2A 119.33(8) 34_544 50_454 ?
O2A Zn2P O2A 119.33(8) 78_445 50_454 ?
Zn2' Zn2P O2B 89.9(3) . 34_544 ?
Zn2 Zn2P O2B 90.1(3) . 34_544 ?
O2A Zn2P O2B 4.7(5) 34_544 34_544 ?
O2A Zn2P O2B 119.850(19) 78_445 34_544 ?
O2A Zn2P O2B 119.916(19) 50_454 34_544 ?
Zn2' Zn2P O2B 90.0(3) . 78_445 ?
Zn2 Zn2P O2B 90.0(3) . 78_445 ?
O2A Zn2P O2B 119.913(19) 34_544 78_445 ?
O2A Zn2P O2B 4.7(5) 78_445 78_445 ?
O2A Zn2P O2B 119.850(19) 50_454 78_445 ?
O2B Zn2P O2B 119.999(1) 34_544 78_445 ?
Zn2' Zn2P O2B 89.9(3) . 50_454 ?
Zn2 Zn2P O2B 90.1(3) . 50_454 ?
O2A Zn2P O2B 119.852(19) 34_544 50_454 ?
O2A Zn2P O2B 119.913(19) 78_445 50_454 ?
O2A Zn2P O2B 4.7(5) 50_454 50_454 ?
O2B Zn2P O2B 120.002(2) 34_544 50_454 ?
O2B Zn2P O2B 119.999(1) 78_445 50_454 ?
Zn2' Zn2P O5 13.6(8) . . ?
Zn2 Zn2P O5 166.4(8) . . ?
O2A Zn2P O5 92.1(5) 34_544 . ?
O2A Zn2P O5 71.7(9) 78_445 . ?
O2A Zn2P O5 92.1(5) 50_454 . ?
O2B Zn2P O5 96.7(5) 34_544 . ?
O2B Zn2P O5 76.3(9) 78_445 . ?
O2B Zn2P O5 96.7(5) 50_454 . ?
Zn2' Zn2P O5 13.6(8) . 5 ?
Zn2 Zn2P O5 166.4(8) . 5 ?
O2A Zn2P O5 71.7(9) 34_544 5 ?
O2A Zn2P O5 92.1(5) 78_445 5 ?
O2A Zn2P O5 92.1(5) 50_454 5 ?
O2B Zn2P O5 76.3(9) 34_544 5 ?
O2B Zn2P O5 96.7(5) 78_445 5 ?
O2B Zn2P O5 96.7(5) 50_454 5 ?
O5 Zn2P O5 23.5(14) . 5 ?
Zn2' Zn2P O5 13.6(8) . 9 ?
Zn2 Zn2P O5 166.4(8) . 9 ?
O2A Zn2P O5 92.1(5) 34_544 9 ?
O2A Zn2P O5 92.1(5) 78_445 9 ?
O2A Zn2P O5 71.7(9) 50_454 9 ?
O2B Zn2P O5 96.7(5) 34_544 9 ?
O2B Zn2P O5 96.7(5) 78_445 9 ?
O2B Zn2P O5 76.3(9) 50_454 9 ?
O5 Zn2P O5 23.5(14) . 9 ?
O5 Zn2P O5 23.5(14) 5 9 ?
Zn2' Zn2P O4 91.72(6) . 34_544 ?
Zn2 Zn2P O4 88.27(6) . 34_544 ?
O2A Zn2P O4 177.0(3) 34_544 34_544 ?
O2A Zn2P O4 60.30(2) 78_445 34_544 ?
O2A Zn2P O4 60.28(2) 50_454 34_544 ?
O2B Zn2P O4 178.3(3) 34_544 34_544 ?
O2B Zn2P O4 59.993(10) 78_445 34_544 ?
O2B Zn2P O4 60.040(10) 50_454 34_544 ?
O5 Zn2P O4 84.9(4) . 34_544 ?
O5 Zn2P O4 105.3(8) 5 34_544 ?
O5 Zn2P O4 84.9(4) 9 34_544 ?
Zn2P Zn2 Zn2' 0.01(14) . . ?
Zn2P Zn2 O2A 57.9(3) . 34_544 ?
Zn2' Zn2 O2A 57.9(3) . 34_544 ?
Zn2P Zn2 O2A 57.9(3) . 78_445 ?
Zn2' Zn2 O2A 57.9(3) . 78_445 ?
O2A Zn2 O2A 94.4(5) 34_544 78_445 ?
Zn2P Zn2 O2A 57.9(3) . 50_454 ?
Zn2' Zn2 O2A 57.9(3) . 50_454 ?
O2A Zn2 O2A 94.4(5) 34_544 50_454 ?
O2A Zn2 O2A 94.4(5) 78_445 50_454 ?
Zn2P Zn2 O2B 64.9(3) . 34_544 ?
Zn2' Zn2 O2B 64.9(3) . 34_544 ?
O2A Zn2 O2B 7.0(3) 34_544 34_544 ?
O2A Zn2 O2B 99.1(4) 78_445 34_544 ?
O2A Zn2 O2B 99.1(4) 50_454 34_544 ?
Zn2P Zn2 O2B 64.9(3) . 78_445 ?
Zn2' Zn2 O2B 64.9(3) . 78_445 ?
O2A Zn2 O2B 99.1(4) 34_544 78_445 ?
O2A Zn2 O2B 7.0(3) 78_445 78_445 ?
O2A Zn2 O2B 99.1(4) 50_454 78_445 ?
O2B Zn2 O2B 103.3(4) 34_544 78_445 ?
Zn2P Zn2 O2B 64.9(3) . 50_454 ?
Zn2' Zn2 O2B 64.9(3) . 50_454 ?
O2A Zn2 O2B 99.1(4) 34_544 50_454 ?
O2A Zn2 O2B 99.1(4) 78_445 50_454 ?
O2A Zn2 O2B 7.0(3) 50_454 50_454 ?
O2B Zn2 O2B 103.3(4) 34_544 50_454 ?
O2B Zn2 O2B 103.3(4) 78_445 50_454 ?
Zn2P Zn2 O4 72.2(2) . 34_544 ?
Zn2' Zn2 O4 72.2(2) . 34_544 ?
O2A Zn2 O4 130.1(5) 34_544 34_544 ?
O2A Zn2 O4 55.55(11) 78_445 34_544 ?
O2A Zn2 O4 55.53(11) 50_454 34_544 ?
O2B Zn2 O4 137.1(5) 34_544 34_544 ?
O2B Zn2 O4 55.87(10) 78_445 34_544 ?
O2B Zn2 O4 55.91(10) 50_454 34_544 ?
Zn2P Zn2 O4 72.2(2) . 78_445 ?
Zn2' Zn2 O4 72.2(2) . 78_445 ?
O2A Zn2 O4 55.52(11) 34_544 78_445 ?
O2A Zn2 O4 130.1(5) 78_445 78_445 ?
O2A Zn2 O4 55.54(11) 50_454 78_445 ?
O2B Zn2 O4 55.90(10) 34_544 78_445 ?
O2B Zn2 O4 137.1(5) 78_445 78_445 ?
O2B Zn2 O4 55.85(10) 50_454 78_445 ?
O4 Zn2 O4 111.1(2) 34_544 78_445 ?
Zn2P Zn2 O4 72.2(2) . 50_454 ?
Zn2' Zn2 O4 72.2(2) . 50_454 ?
O2A Zn2 O4 55.55(11) 34_544 50_454 ?
O2A Zn2 O4 55.54(11) 78_445 50_454 ?
O2A Zn2 O4 130.1(5) 50_454 50_454 ?
O2B Zn2 O4 55.86(10) 34_544 50_454 ?
O2B Zn2 O4 55.91(10) 78_445 50_454 ?
O2B Zn2 O4 137.1(5) 50_454 50_454 ?
O4 Zn2 O4 111.1(2) 34_544 50_454 ?
O4 Zn2 O4 111.1(2) 78_445 50_454 ?
Zn2P Zn2 Si 67.7(2) . 190_556 ?
Zn2' Zn2 Si 67.7(2) . 190_556 ?
O2A Zn2 Si 28.19(5) 34_544 190_556 ?
O2A Zn2 Si 78.5(2) 78_445 190_556 ?
O2A Zn2 Si 118.5(5) 50_454 190_556 ?
O2B Zn2 Si 27.39(5) 34_544 190_556 ?
O2B Zn2 Si 80.92(19) 78_445 190_556 ?
O2B Zn2 Si 124.3(4) 50_454 190_556 ?
O4 Zn2 Si 130.4(4) 34_544 190_556 ?
O4 Zn2 Si 83.19(14) 78_445 190_556 ?
O4 Zn2 Si 28.64(5) 50_454 190_556 ?
O5 O5 O5 60.003(11) 9 5 ?
O5 O5 O5 90.055(8) 9 34_544 ?
O5 O5 O5 120.007(7) 5 34_544 ?
O5 O5 O5 119.997(9) 9 55_454 ?
O5 O5 O5 89.947(6) 5 55_454 ?
O5 O5 O5 59.999(6) 34_544 55_454 ?
O5 O5 Zn1' 149.3(3) 9 76_445 ?
O5 O5 Zn1' 149.1(2) 5 76_445 ?
O5 O5 Zn1' 67.0(10) 34_544 76_445 ?
O5 O5 Zn1' 67.0(10) 55_454 76_445 ?
O5 O5 Zn2' 74.3(9) 9 . ?
O5 O5 Zn2' 74.3(9) 5 . ?
O5 O5 Zn2' 150.03(4) 34_544 . ?
O5 O5 Zn2' 149.92(4) 55_454 . ?
Zn1' O5 Zn2' 115(2) 76_445 . ?
O5 O5 Zn1P 150.064(13) 9 76_445 ?
O5 O5 Zn1P 149.930(16) 5 76_445 ?
O5 O5 Zn1P 72.9(8) 34_544 76_445 ?
O5 O5 Zn1P 72.9(8) 55_454 76_445 ?
Zn1' O5 Zn1P 7.0(3) 76_445 76_445 ?
Zn2' O5 Zn1P 108.5(16) . 76_445 ?
O5 O5 Zn2P 78.2(7) 9 . ?
O5 O5 Zn2P 78.2(7) 5 . ?
O5 O5 Zn2P 149.54(14) 34_544 . ?
O5 O5 Zn2P 149.43(14) 55_454 . ?
Zn1' O5 Zn2P 110.9(17) 76_445 . ?
Zn2' O5 Zn2P 4.5(3) . . ?
Zn1P O5 Zn2P 103.9(14) 76_445 . ?
O5 O5 Zn1' 19.8(6) 9 50_454 ?
O5 O5 Zn1' 79.2(6) 5 50_454 ?
O5 O5 Zn1' 75.1(7) 34_544 50_454 ?
O5 O5 Zn1' 119.8(8) 55_454 50_454 ?
Zn1' O5 Zn1' 129.5(7) 76_445 50_454 ?
Zn2' O5 Zn1' 82.9(10) . 50_454 ?
Zn1P O5 Zn1' 130.7(6) 76_445 50_454 ?
Zn2P O5 Zn1' 85.9(9) . 50_454 ?
O5 O5 Zn1' 79.2(6) 9 27_544 ?
O5 O5 Zn1' 19.7(6) 5 27_544 ?
O5 O5 Zn1' 119.7(8) 34_544 27_544 ?
O5 O5 Zn1' 75.0(7) 55_454 27_544 ?
Zn1' O5 Zn1' 129.4(7) 76_445 27_544 ?
Zn2' O5 Zn1' 82.9(10) . 27_544 ?
Zn1P O5 Zn1' 130.6(6) 76_445 27_544 ?
Zn2P O5 Zn1' 85.9(9) . 27_544 ?
Zn1' O5 Zn1' 97.8(11) 50_454 27_544 ?

loop_
_geom_bond_atom_site_label_1
_geom_bond_atom_site_label_2
_geom_bond_distance
_geom_bond_site_symmetry_2
_geom_bond_publ_flag
Si O1 1.6286(10) 101 ?
Si O4 1.6288(7) 55_454 ?
Si O2B 1.630(3) 9 ?
Si O3B 1.700(2) . ?
Si O2A 1.730(3) 9 ?
Si O3A 1.759(10) . ?
Si Zn1P 3.0875(5) . ?
Si Zn2P 3.1282(5) 27_544 ?
Si Zn2' 3.1616(8) 27_544 ?
Si Zn1' 3.2221(12) . ?
Si Zn2 3.372(5) 27_544 ?
Si Zn1 3.4454(4) . ?
O2A Zn2P 1.951(7) 50_454 ?
O2A Zn2' 2.025(5) 50_454 ?
O2A Zn2 2.296(12) 50_454 ?
O2A Zn1' 2.980(10) . ?
O2A Zn1P 3.011(10) . ?
O2B Zn2P 2.263(8) 50_454 ?
O2B Zn2' 2.376(7) 50_454 ?
O2B Zn2 2.499(11) 50_454 ?
O2B Zn1P 3.017(11) . ?
O2B Zn1' 3.072(11) . ?
O3A Zn1P 1.91(2) . ?
O3A Zn1' 2.22(2) . ?
O3A Zn1 2.239(18) . ?
O3B Zn1P 1.944(5) . ?
O3B Zn1' 2.105(5) . ?
O3B Zn1 2.566(4) . ?
O4 Zn2P 3.013(2) 50_454 ?
O4 Zn2' 3.120(2) 50_454 ?
O4 Zn2 3.163(5) 50_454 ?
Zn1 Zn1P 1.746(3) 97 ?
Zn1 Zn1P 1.747(3) . ?
Zn1 Zn1' 2.485(4) . ?
Zn1 Zn1' 2.485(4) 97 ?
Zn1P Zn1' 0.739(3) . ?
Zn1P O5 2.73(4) 32_544 ?
Zn1P O5 2.73(4) 76_445 ?
Zn1P O5 2.73(4) 60_454 ?
Zn1' O5 2.05(4) 60_454 ?
Zn1' O5 2.05(4) 32_544 ?
Zn1' O5 2.05(4) 76_445 ?
Zn2' Zn2P 0.727(4) . ?
Zn2' Zn2 1.786(14) . ?
Zn2' O5 2.16(4) . ?
Zn2' O5 2.16(4) 9 ?
Zn2' O5 2.16(4) 5 ?
Zn2P Zn2 1.058(14) . ?
Zn2P O5 2.86(4) . ?
Zn2P O5 2.86(4) 5 ?
Zn2P O5 2.86(4) 9 ?
O5 O5 1.17(7) 9 ?
O5 O5 1.17(7) 5 ?
O5 O5 1.60(7) 34_544 ?
O5 O5 1.60(7) 55_454 ?
